data_9004641
loop_
_publ_author_name
'Brigatti, M. F.'
'Kile, D. E.'
'Poppi, M.'

_publ_section_title
;
 Crystal structure and crystal chemistry of lithium-bearing muscovite-2M1
 Sample: 2a
;
_journal_name_full 'The Canadian Mineralogist'
_journal_page_first 1171
_journal_page_last 1180
_journal_paper_doi 10.2113/gscanmin.39.4.1171
_journal_volume 39
_journal_year 2001
_chemical_formula_sum 'Al2.672 F0.28 Fe0.13 H1.72 K0.84 Li0.14 Mg0.01 Na0.14 O11.72 Rb0.02 Si3.128'
_chemical_name_mineral Muscovite-2M1
_space_group_IT_number 15
_symmetry_space_group_name_Hall '-C 2yc'
_symmetry_space_group_name_H-M 'C 1 2/c 1'
_cell_angle_alpha 90
_cell_angle_beta 95.71
_cell_angle_gamma 90
_cell_formula_units_Z 4
_cell_length_a 5.197
_cell_length_b 9.019
_cell_length_c 20.068
_cell_volume 935.955
_database_code_amcsd 0005734
_exptl_crystal_density_diffrn 2.844
_cod_original_formula_sum 'O11.72 (F.28 Na.14) Rb.02 K.84 Si3.128 Al2.672 Fe.13 Li.14 Mg.01 H1.72'
_cod_database_code 9004641

loop_
_space_group_symop_operation_xyz
x,y,z
1/2+x,1/2+y,z
x,-y,1/2+z
1/2+x,1/2-y,1/2+z
-x,y,1/2-z
1/2-x,1/2+y,1/2-z
-x,-y,-z
1/2-x,1/2-y,-z

loop_
_atom_site_aniso_label
_atom_site_aniso_U_11
_atom_site_aniso_U_22
_atom_site_aniso_U_33
_atom_site_aniso_U_12
_atom_site_aniso_U_13
_atom_site_aniso_U_23
O11 0.01382 0.02266 0.01818 -0.00425 0.00523 0.00639
O21 0.01991 0.02143 0.01414 0.00945 0.00262 -0.00182
O22 0.02750 0.01236 0.01414 0.00024 0.00628 0.00000
O31 0.01680 0.01277 0.00808 0.00047 0.00366 0.00000
O32 0.00989 0.01690 0.01010 -0.00024 0.00575 0.00182
O-H4 0.02059 0.01319 0.00808 -0.00118 0.00575 -0.00091
F4 0.02059 0.01319 0.00808 -0.00118 0.00575 -0.00091
NaA 0.02439 0.02225 0.02020 0.00000 0.00366 0.00000
RbA 0.02439 0.02225 0.02020 0.00000 0.00366 0.00000
KA 0.02439 0.02225 0.02020 0.00000 0.00366 0.00000
SiT1 0.01003 0.00783 0.00808 -0.00118 0.00262 0.00000
AlT1 0.01003 0.00783 0.00808 -0.00118 0.00262 0.00000
SiT2 0.00813 0.00495 0.00808 -0.00024 0.00419 0.00091
AlT2 0.00813 0.00495 0.00808 -0.00024 0.00419 0.00091
FeM2 0.00935 0.00742 0.00808 -0.00354 0.00366 0.00091
AlM2 0.00935 0.00742 0.00808 -0.00354 0.00366 0.00091
LiM2 0.00935 0.00742 0.00808 -0.00354 0.00366 0.00091

loop_
_atom_site_label
_atom_site_fract_x
_atom_site_fract_y
_atom_site_fract_z
_atom_site_occupancy
_atom_site_U_iso_or_equiv
_atom_site_type_symbol
_atom_site_attached_hydrogens
O11 0.74810 0.31250 0.15860 1.00000 0.01773 O 0
O21 0.24670 0.36760 0.16850 1.00000 0.01824 O 0
O22 0.41880 0.09250 0.16760 1.00000 0.01786 O 0
O31 0.39050 0.25220 0.05320 1.00000 0.01241 O 0
O32 0.95800 0.44050 0.05330 1.00000 0.01165 O 0
O-H4 0.95480 0.06470 0.04980 0.86000 0.01393 O 1
F4 0.95480 0.06470 0.04980 0.14000 0.01393 F 0
NaA 0.00000 0.09690 0.25000 0.14000 0.02229 Na 0
RbA 0.00000 0.09690 0.25000 0.02000 0.02229 Rb 0
KA 0.00000 0.09690 0.25000 0.84000 0.02229 K 0
SiT1 0.45240 0.25730 0.13520 0.78200 0.00823 Si 0
AlT1 0.45240 0.25730 0.13520 0.21800 0.00823 Al 0
SiT2 0.96450 0.42850 0.13510 0.78200 0.00671 Si 0
AlT2 0.96450 0.42850 0.13510 0.21800 0.00671 Al 0
FeM2 0.25260 0.08340 0.00004 0.04000 0.00785 Fe 0
AlM2 0.25260 0.08340 0.00004 0.90000 0.00785 Al 0
LiM2 0.25260 0.08340 0.00004 0.06000 0.00785 Li 0
FeM1 0.75000 0.25000 0.00000 0.05000 0.03635 Fe 0
LiM1 0.75000 0.25000 0.00000 0.02000 0.03635 Li 0
MgM1 0.75000 0.25000 0.00000 0.01000 0.03635 Mg 0

loop_
_cod_changelog_entry_id
_cod_changelog_entry_author
_cod_changelog_entry_date
_cod_changelog_entry_text
1
;cod-tools version 3.8.0
Id: cif_guess_AMCSD_atom_types 9574 2023-05-10 09:00:05Z saulius
;
2023-05-10T18:49:21+03:00
;Derived atom types and hydrogen counts
from atom names that follow the AMCSD naming convention
(Wat == water, O-H == hydroxyl).
;
2
;cod-tools version 3.10.1
Id: cif_fix_AMCSD_aniso_labels 10200 2024-08-01 14:09:44Z saulius
;
2024-08-02T12:20:39+03:00
;Changed the following '_atom_site_aniso_label' values:
'OH4' -> 'O-H4'
;

loop_
_cod_related_entry_id
_cod_related_entry_database
_cod_related_entry_code
1 AMCSD 0005734
